data_7703747
loop_
_publ_author_name
'Pham, Son Q. T.'
'Assadawi, Nawal'
'Wells, Jadon'
'Sophocleous, Reece A.'
'Davis, Kimberley J.'
'Yu, Haibo'
'Sluyter, Ronald'
'Dillon, Carolyn T.'
'Kelso, Celine'
'Beck, Jennifer L.'
'Willis, Anthony C.'
'Richardson, Christopher'
'Ralph, Stephen F.'

_publ_section_title
;
 A new class of quadruplex DNA-binding nickel Schiff base complexes.
;
_journal_issue 15
_journal_name_full 'Dalton transactions (Cambridge, England : 2003)'
_journal_page_first 4843
_journal_page_last 4860
_journal_paper_doi 10.1039/d0dt00319k
_journal_volume 49
_journal_year 2020
_chemical_formula_moiety 'C29 H24 N2 Ni O5, 2(C2 H3 N), 2(H2 O)'
_chemical_formula_sum 'C33 H34 N4 Ni O7'
_chemical_formula_weight 657.35
_chemical_name_systematic N,N'-Bis-(4-(hydroxybenzophenylidene))-2-hydroxy-1,3-propylenediaminenickel(II)
_space_group_crystal_system monoclinic
_space_group_IT_number 14
_space_group_name_Hall '-P 2yn'
_space_group_name_H-M_alt 'P 1 21/n 1'
_atom_sites_solution_hydrogens mixed
_atom_sites_solution_primary dual
_audit_creation_date 2019-06-11
_audit_creation_method
;
Olex2 1.2
(compiled 2018.05.29 svn.r3508 for OlexSys, GUI svn.r5506)
;
_audit_update_record
;
2019-06-11 deposited with the CCDC.	2020-03-16 downloaded from the CCDC.
;
_cell_angle_alpha 90
_cell_angle_beta 100.144(2)
_cell_angle_gamma 90
_cell_formula_units_Z 4
_cell_length_a 18.3041(4)
_cell_length_b 8.07129(16)
_cell_length_c 21.2716(4)
_cell_measurement_reflns_used 15768
_cell_measurement_temperature 149.99(10)
_cell_measurement_theta_max 29.3430
_cell_measurement_theta_min 1.7170
_cell_volume 3093.49(11)
_computing_cell_refinement 'CrysAlisPro 1.171.39.46 (Rigaku OD, 2018)'
_computing_data_collection 'CrysAlisPro 1.171.39.46 (Rigaku OD, 2018)'
_computing_data_reduction 'CrysAlisPro 1.171.39.46 (Rigaku OD, 2018)'
_computing_molecular_graphics 'Olex2 (Dolomanov et al., 2009)'
_computing_publication_material 'Olex2 (Dolomanov et al., 2009)'
_computing_structure_refinement 'ShelXL (Sheldrick, 2015)'
_computing_structure_solution 'ShelXT (Sheldrick, 2015)'
_diffrn_ambient_environment N~2~
_diffrn_ambient_temperature 149.99(10)
_diffrn_detector 'HyPix Bantam HPC 3000'
_diffrn_measured_fraction_theta_full 0.999
_diffrn_measured_fraction_theta_max 0.997
_diffrn_measurement_details
;
List of Runs (angles in degrees, time in seconds):

  # Type    Start    End  Width  t~exp~   \w     \q     \k     \f   Frames
#--------------------------------------------------------------------------
  1  \w    -74.00 110.00   0.50   25.00    --   20.00  54.00  29.95  368
  2  \w    -74.00 110.00   0.50   25.00    --   20.00  54.00 -30.00  368
  3  \w    -74.00 110.00   0.50   25.00    --   20.00  54.00 -30.00  368
  4  \w    -74.00 110.00   0.50   25.00    --   20.00  54.00   1.73  368
  5  \w    -74.00 110.00   0.50   25.00    --   20.00  54.00-150.00  368
  6  \w     12.00  92.00   0.50   25.00    --   20.00  54.00-150.00  160
;
_diffrn_measurement_device 'two-circle diffractometer'
_diffrn_measurement_device_type 'XtaLAB Mini II'
_diffrn_measurement_method '\w scans'
_diffrn_orient_matrix_type 'CrysAlisPro convention (1999,Acta A55,543-557)'
_diffrn_orient_matrix_UB_11 -0.0218037000
_diffrn_orient_matrix_UB_12 0.0488950000
_diffrn_orient_matrix_UB_13 -0.0239592000
_diffrn_orient_matrix_UB_21 0.0060290000
_diffrn_orient_matrix_UB_22 0.0701774000
_diffrn_orient_matrix_UB_23 0.0203063000
_diffrn_orient_matrix_UB_31 0.0322314000
_diffrn_orient_matrix_UB_32 0.0201103000
_diffrn_orient_matrix_UB_33 -0.0126918000
_diffrn_radiation_monochromator graphite
_diffrn_radiation_probe x-ray
_diffrn_radiation_type MoK\a
_diffrn_radiation_wavelength 0.71073
_diffrn_reflns_av_R_equivalents 0.0386
_diffrn_reflns_av_unetI/netI 0.0342
_diffrn_reflns_Laue_measured_fraction_full 0.999
_diffrn_reflns_Laue_measured_fraction_max 0.997
_diffrn_reflns_limit_h_max 24
_diffrn_reflns_limit_h_min -24
_diffrn_reflns_limit_k_max 10
_diffrn_reflns_limit_k_min -10
_diffrn_reflns_limit_l_max 28
_diffrn_reflns_limit_l_min -26
_diffrn_reflns_number 48656
_diffrn_reflns_point_group_measured_fraction_full 0.999
_diffrn_reflns_point_group_measured_fraction_max 0.997
_diffrn_reflns_theta_full 25.242
_diffrn_reflns_theta_max 28.699
_diffrn_reflns_theta_min 2.705
_diffrn_source 'fine-focus sealed X-ray tube'
_diffrn_source_type 'Rigaku (Mo) X-ray Source'
_exptl_absorpt_coefficient_mu 0.682
_exptl_absorpt_correction_T_max 1.00000
_exptl_absorpt_correction_T_min 0.87203
_exptl_absorpt_correction_type multi-scan
_exptl_absorpt_process_details
;
CrysAlisPro 1.171.39.46 (Rigaku Oxford Diffraction, 2018)
Empirical absorption correction using spherical harmonics,
 implemented in SCALE3 ABSPACK scaling algorithm.
;
_exptl_crystal_colour 'translucent green'
_exptl_crystal_density_diffrn 1.411
_exptl_crystal_description plate
_exptl_crystal_F_000 1376
_exptl_crystal_recrystallization_method 'from acetonitrile'
_exptl_crystal_size_max 0.35
_exptl_crystal_size_mid 0.15
_exptl_crystal_size_min 0.05
_refine_diff_density_max 0.637
_refine_diff_density_min -0.563
_refine_diff_density_rms 0.062
_refine_ls_extinction_method none
_refine_ls_goodness_of_fit_ref 1.026
_refine_ls_hydrogen_treatment constr
_refine_ls_matrix_type full
_refine_ls_number_parameters 447
_refine_ls_number_reflns 7953
_refine_ls_number_restraints 54
_refine_ls_restrained_S_all 1.027
_refine_ls_R_factor_all 0.0617
_refine_ls_R_factor_gt 0.0448
_refine_ls_shift/su_max 0.001
_refine_ls_shift/su_mean 0.000
_refine_ls_structure_factor_coef Fsqd
_refine_ls_weighting_details 'w=1/[\s^2^(Fo^2^)+(0.0457P)^2^+2.9016P] where P=(Fo^2^+2Fc^2^)/3'
_refine_ls_weighting_scheme calc
_refine_ls_wR_factor_gt 0.1041
_refine_ls_wR_factor_ref 0.1109
_reflns_Friedel_coverage 0.000
_reflns_number_gt 6297
_reflns_number_total 7953
_reflns_threshold_expression 'I > 2\s(I)'
_cod_data_source_file d0dt00319k2.cif
_cod_data_source_block cmpd9_exp_128_tsb
_cod_depositor_comments 'Adding full bibliography for 7703742--7703750.cif.'
_cod_original_cell_volume 3093.50(11)
_cod_database_code 7703747
_shelx_shelxl_version_number 2017/1
_chemical_oxdiff_formula 'C33 H34 N4 Ni O7'
_chemical_oxdiff_usercomment TSB22
_shelx_space_group_comment
;
The symmetry employed for this shelxl refinement is uniquely defined
by the following loop, which should always be used as a source of
symmetry information in preference to the above space-group names.
They are only intended as comments.
;
_shelx_estimated_absorpt_t_max 0.967
_shelx_estimated_absorpt_t_min 0.796
_reflns_odcompleteness_completeness 99.47
_reflns_odcompleteness_iscentric 1
_reflns_odcompleteness_theta 28.64
_olex2_refinement_description
;
1. Fixed Uiso
 At 1.2 times of:
  All C(H) groups, All C(H,H) groups
 At 1.5 times of:
  All C(H,H,H) groups, All C(H,H,H,H,H,H) groups, All O(H) groups, All O(H,H)
  groups
2. Restrained distances
 C2B-N1B = C2C-N1C = N1A-C2A
 1.15 with sigma of 0.01
 C1B-C2B = C1B-C2C = C1A-C2A
 1.46 with sigma of 0.01
3. Uiso/Uaniso restraints and constraints
Uanis(N1B) \\sim Ueq, Uanis(C2B) \\sim Ueq, Uanis(C1B) \\sim Ueq, Uanis(N1C)
\\sim Ueq, Uanis(C2C) \\sim Ueq: with sigma of 0.05 and sigma for terminal
atoms of 0.1
Uanis(N1A) \\sim Ueq, Uanis(C2A) \\sim Ueq, Uanis(C1A) \\sim Ueq: with sigma of
0.05 and sigma for terminal atoms of 0.1
4. Others
 Sof(H16A)=Sof(O18P)=Sof(H18P)=1-FVAR(1)
 Sof(H16)=Sof(O18)=Sof(H18)=FVAR(1)
 Sof(H1BD)=Sof(H1BE)=Sof(H1BF)=Sof(N1C)=Sof(C2C)=1-FVAR(2)
 Sof(H1BA)=Sof(H1BB)=Sof(H1BC)=Sof(N1B)=Sof(C2B)=FVAR(2)
5.a Riding coordinates:
 C16(H16), C16(H16A)
5.b Free rotating group:
 O1W(H1WA,H1WB), O2W(H2WA,H2WB)
5.c Secondary CH2 refined with riding coordinates:
 C1(H1A,H1B), C1P(H1PA,H1PB)
5.d Aromatic/amide H refined with riding coordinates:
 C5(H5), C6(H6), C7(H7), C8(H8), C9(H9), C11(H11), C12(H12), C14(H14),
 C5P(H5P), C6P(H6P), C7P(H7P), C8P(H8P), C9P(H9P), C11P(H11P), C12P(H12P),
 C14P(H14P)
5.e Idealised Me refined as rotating group:
 C1A(H1AA,H1AB,H1AC), C1B(H1BA,H1BB,H1BC), C1B(H1BD,H1BE,H1BF)
5.f Idealised tetrahedral OH refined as rotating group:
 O18(H18), O19(H19), O18P(H18P), O19P(H19P)
;
_olex2_exptl_crystal_mounting_method 'Mitegen mount + Paratone'
_olex2_submission_special_instructions 'No special instructions were received'
_oxdiff_exptl_absorpt_empirical_details
;
Empirical correction (ABSPACK) includes:
- Absorption correction using spherical harmonics
- Frame scaling
;
_oxdiff_exptl_absorpt_empirical_full_max 1.091
_oxdiff_exptl_absorpt_empirical_full_min 0.932

loop_
_space_group_symop_operation_xyz
'x, y, z'
'-x+1/2, y+1/2, -z+1/2'
'-x, -y, -z'
'x-1/2, -y-1/2, z-1/2'

loop_
_atom_site_label
_atom_site_type_symbol
_atom_site_fract_x
_atom_site_fract_y
_atom_site_fract_z
_atom_site_U_iso_or_equiv
_atom_site_adp_type
_atom_site_occupancy
_atom_site_site_symmetry_order
_atom_site_calc_flag
_atom_site_refinement_flags_posn
_atom_site_refinement_flags_adp
_atom_site_refinement_flags_occupancy
_atom_site_disorder_assembly
_atom_site_disorder_group
Ni1 Ni 0.52832(2) 0.69989(3) 0.28618(2) 0.02197(8) Uani 1 1 d . . . . .
C1 C 0.59155(14) 0.6377(3) 0.17697(10) 0.0345(5) Uani 1 1 d . . . . .
H1A H 0.631487 0.578725 0.160186 0.041 Uiso 1 1 calc R . . . .
H1B H 0.606127 0.755507 0.183049 0.041 Uiso 1 1 calc R . . . .
N2 N 0.58295(10) 0.5652(2) 0.23888(8) 0.0256(4) Uani 1 1 d . . . . .
C3 C 0.61572(11) 0.4260(3) 0.25731(10) 0.0247(4) Uani 1 1 d . . . . .
C4 C 0.65624(12) 0.3306(3) 0.21333(11) 0.0292(5) Uani 1 1 d . . . . .
C5 C 0.61834(15) 0.2174(4) 0.17097(14) 0.0484(7) Uani 1 1 d . . . . .
H5 H 0.566604 0.201005 0.169096 0.058 Uiso 1 1 calc R . . . .
C6 C 0.65627(19) 0.1273(4) 0.13101(16) 0.0620(9) Uani 1 1 d . . . . .
H6 H 0.630479 0.048015 0.102339 0.074 Uiso 1 1 calc R . . . .
C7 C 0.73113(17) 0.1527(4) 0.13296(14) 0.0513(7) Uani 1 1 d . . . . .
H7 H 0.756652 0.093103 0.104963 0.062 Uiso 1 1 calc R . . . .
C8 C 0.76843(14) 0.2638(3) 0.17518(12) 0.0397(6) Uani 1 1 d . . . . .
H8 H 0.820015 0.280823 0.176410 0.048 Uiso 1 1 calc R . . . .
C9 C 0.73203(13) 0.3521(3) 0.21635(11) 0.0315(5) Uani 1 1 d . . . . .
H9 H 0.758799 0.426823 0.246424 0.038 Uiso 1 1 calc R . . . .
C10 C 0.61656(11) 0.3554(3) 0.31977(10) 0.0239(4) Uani 1 1 d . . . . .
C11 C 0.64465(13) 0.1937(3) 0.33356(11) 0.0308(5) Uani 1 1 d . . . . .
H11 H 0.660755 0.131802 0.300549 0.037 Uiso 1 1 calc R . . . .
C12 C 0.64950(14) 0.1233(3) 0.39235(11) 0.0338(5) Uani 1 1 d . . . . .
H12 H 0.668587 0.014358 0.400032 0.041 Uiso 1 1 calc R . . . .
C13 C 0.62600(12) 0.2137(3) 0.44130(11) 0.0275(4) Uani 1 1 d . . . . .
C14 C 0.60027(11) 0.3747(3) 0.43082(10) 0.0241(4) Uani 1 1 d . . . . .
H14 H 0.586755 0.436494 0.465022 0.029 Uiso 1 1 calc R . . . .
C15 C 0.59402(11) 0.4474(2) 0.37006(10) 0.0222(4) Uani 1 1 d . . . . .
O16 O 0.56830(8) 0.60052(17) 0.36284(7) 0.0246(3) Uani 1 1 d . . . . .
C16 C 0.51979(17) 0.6252(4) 0.12911(12) 0.0460(7) Uani 1 1 d . . . . .
H16 H 0.521768 0.697957 0.092577 0.055 Uiso 0.408(5) 1 d R . P A 1
H16A H 0.513958 0.511367 0.112987 0.055 Uiso 0.592(5) 1 d R . P A 2
O18 O 0.4952(3) 0.4558(7) 0.1069(3) 0.072(2) Uani 0.408(5) 1 d . . P A 1
H18 H 0.514265 0.430524 0.075015 0.107 Uiso 0.408(5) 1 calc GR . P A 1
O19 O 0.62873(10) 0.13468(19) 0.49786(8) 0.0358(4) Uani 1 1 d . . . . .
H19 H 0.618230 0.201692 0.525146 0.054 Uiso 1 1 calc GR . . . .
C1P C 0.45352(14) 0.6693(3) 0.16007(12) 0.0400(6) Uani 1 1 d . . . . .
H1PA H 0.413400 0.713705 0.127030 0.048 Uiso 1 1 calc R . . . .
H1PB H 0.434732 0.567351 0.177648 0.048 Uiso 1 1 calc R . . . .
N2P N 0.47161(10) 0.7926(2) 0.21180(8) 0.0276(4) Uani 1 1 d . . . . .
C3P C 0.44077(12) 0.9390(3) 0.20599(10) 0.0264(4) Uani 1 1 d . . . . .
C4P C 0.39609(13) 0.9935(3) 0.14331(10) 0.0320(5) Uani 1 1 d . . . . .
C5P C 0.43124(17) 1.0374(4) 0.09317(12) 0.0493(7) Uani 1 1 d . . . . .
H5P H 0.483663 1.028727 0.097692 0.059 Uiso 1 1 calc R . . . .
C6P C 0.3894(2) 1.0944(5) 0.03591(14) 0.0713(11) Uani 1 1 d . . . . .
H6P H 0.413824 1.128202 0.002157 0.086 Uiso 1 1 calc R . . . .
C7P C 0.3136(2) 1.1020(5) 0.02799(14) 0.0699(11) Uani 1 1 d . . . . .
H7P H 0.285323 1.137349 -0.011529 0.084 Uiso 1 1 calc R . . . .
C8P C 0.27887(19) 1.0582(5) 0.07742(15) 0.0701(11) Uani 1 1 d . . . . .
H8P H 0.226319 1.064426 0.072177 0.084 Uiso 1 1 calc R . . . .
C9P C 0.31936(15) 1.0050(4) 0.13495(13) 0.0514(8) Uani 1 1 d . . . . .
H9P H 0.294462 0.976045 0.168987 0.062 Uiso 1 1 calc R . . . .
C10P C 0.44343(11) 1.0510(3) 0.25950(10) 0.0238(4) Uani 1 1 d . . . . .
C11P C 0.41817(12) 1.2167(3) 0.25020(10) 0.0279(4) Uani 1 1 d . . . . .
H11P H 0.407415 1.259213 0.207934 0.034 Uiso 1 1 calc R . . . .
C12P C 0.40865(13) 1.3180(3) 0.29989(11) 0.0292(4) Uani 1 1 d . . . . .
H12P H 0.392621 1.429320 0.292349 0.035 Uiso 1 1 calc R . . . .
C13P C 0.42310(12) 1.2536(3) 0.36214(10) 0.0254(4) Uani 1 1 d . . . . .
C14P C 0.44999(11) 1.0950(3) 0.37382(10) 0.0241(4) Uani 1 1 d . . . . .
H14P H 0.460254 1.054335 0.416371 0.029 Uiso 1 1 calc R . . . .
C15P C 0.46231(11) 0.9933(2) 0.32312(10) 0.0221(4) Uani 1 1 d . . . . .
O16P O 0.48884(8) 0.84338(18) 0.33823(7) 0.0260(3) Uani 1 1 d . . . . .
O18P O 0.5331(2) 0.7356(5) 0.07687(15) 0.0588(13) Uani 0.592(5) 1 d . . P A 2
H18P H 0.551122 0.680610 0.049789 0.088 Uiso 0.592(5) 1 calc GR . P A 2
O19P O 0.40927(10) 1.35433(18) 0.41024(7) 0.0322(4) Uani 1 1 d . . . . .
H19P H 0.413908 1.299991 0.444396 0.048 Uiso 1 1 calc GR . . . .
N1A N 0.3030(3) 0.7019(8) 0.2525(4) 0.157(3) Uani 1 1 d D U . . .
C1A C 0.2655(4) 0.9224(12) 0.3291(4) 0.200(4) Uani 1 1 d D U . . .
H1AA H 0.233549 1.003342 0.303076 0.299 Uiso 1 1 calc GR . . . .
H1AB H 0.309934 0.978160 0.351833 0.299 Uiso 1 1 calc GR . . . .
H1AC H 0.238357 0.872033 0.360028 0.299 Uiso 1 1 calc GR . . . .
C2A C 0.2874(3) 0.7927(8) 0.2874(3) 0.0871(17) Uani 1 1 d D U . . .
C1B C 0.2770(2) 0.6114(7) 0.0318(3) 0.119(2) Uani 1 1 d D U . . .
H1BA H 0.284440 0.731648 0.031931 0.179 Uiso 0.38(3) 1 calc GR . P B 1
H1BB H 0.278037 0.572668 0.075590 0.179 Uiso 0.38(3) 1 calc GR . P B 1
H1BC H 0.228933 0.584232 0.005612 0.179 Uiso 0.38(3) 1 calc GR . P B 1
H1BD H 0.237880 0.665811 0.001428 0.179 Uiso 0.62(3) 1 calc GR . P B 2
H1BE H 0.288900 0.678843 0.070543 0.179 Uiso 0.62(3) 1 calc GR . P B 2
H1BF H 0.259864 0.501883 0.042764 0.179 Uiso 0.62(3) 1 calc GR . P B 2
N1B N 0.3916(8) 0.495(4) -0.0106(10) 0.121(7) Uani 0.38(3) 1 d D U P B 1
C2B C 0.3363(9) 0.530(3) 0.0052(14) 0.152(12) Uani 0.38(3) 1 d D U P B 1
O1W O 0.59075(15) 0.7869(2) 0.47896(8) 0.0558(6) Uani 1 1 d . . . . .
H1WA H 0.580771 0.745590 0.441658 0.084 Uiso 1 1 d G . . . .
H1WB H 0.595672 0.891261 0.476213 0.084 Uiso 1 1 d G . . . .
O2W O 0.40554(13) 0.6902(2) 0.41132(11) 0.0529(6) Uani 1 1 d . . . . .
H2WA H 0.438693 0.733475 0.393013 0.079 Uiso 1 1 d G . . . .
H2WB H 0.411543 0.585699 0.413144 0.079 Uiso 1 1 d G . . . .
N1C N 0.4029(6) 0.601(3) -0.0162(4) 0.143(6) Uani 0.62(3) 1 d D U P B 2
C2C C 0.3454(5) 0.5924(17) 0.0019(4) 0.105(6) Uani 0.62(3) 1 d D U P B 2

loop_
_atom_site_aniso_label
_atom_site_aniso_U_11
_atom_site_aniso_U_22
_atom_site_aniso_U_33
_atom_site_aniso_U_23
_atom_site_aniso_U_13
_atom_site_aniso_U_12
Ni1 0.02433(13) 0.01935(13) 0.02321(13) -0.00276(11) 0.00688(9) 0.00378(10)
C1 0.0460(14) 0.0355(12) 0.0255(10) 0.0023(10) 0.0157(10) 0.0142(11)
N2 0.0270(9) 0.0262(9) 0.0249(8) -0.0028(7) 0.0081(7) 0.0035(7)
C3 0.0228(10) 0.0235(10) 0.0297(10) -0.0052(8) 0.0098(8) 0.0003(8)
C4 0.0320(11) 0.0250(11) 0.0337(11) -0.0006(9) 0.0144(9) 0.0059(8)
C5 0.0393(14) 0.0524(17) 0.0572(17) -0.0262(14) 0.0186(12) 0.0004(12)
C6 0.063(2) 0.063(2) 0.065(2) -0.0377(17) 0.0248(16) 0.0033(16)
C7 0.0597(18) 0.0490(16) 0.0528(16) -0.0010(14) 0.0307(14) 0.0249(14)
C8 0.0381(13) 0.0416(14) 0.0455(14) 0.0171(12) 0.0235(11) 0.0172(11)
C9 0.0317(11) 0.0297(11) 0.0362(12) 0.0076(10) 0.0150(9) 0.0052(9)
C10 0.0231(9) 0.0204(9) 0.0301(10) -0.0036(8) 0.0097(8) 0.0009(8)
C11 0.0370(12) 0.0229(10) 0.0361(11) -0.0036(9) 0.0167(9) 0.0078(9)
C12 0.0448(13) 0.0193(10) 0.0408(13) 0.0023(10) 0.0171(11) 0.0092(9)
C13 0.0312(11) 0.0192(10) 0.0334(11) -0.0002(9) 0.0090(9) 0.0020(8)
C14 0.0244(10) 0.0206(10) 0.0282(10) -0.0045(8) 0.0071(8) 0.0016(8)
C15 0.0202(9) 0.0169(9) 0.0302(10) -0.0019(8) 0.0062(8) 0.0005(7)
O16 0.0314(8) 0.0181(7) 0.0253(7) -0.0014(6) 0.0081(6) 0.0062(6)
C16 0.0651(18) 0.0415(15) 0.0294(12) -0.0100(11) 0.0028(12) 0.0190(13)
O18 0.080(4) 0.059(4) 0.063(4) -0.041(3) -0.024(3) 0.035(3)
O19 0.0579(11) 0.0188(7) 0.0339(9) 0.0024(7) 0.0164(8) 0.0092(7)
C1P 0.0439(14) 0.0347(13) 0.0364(12) -0.0146(11) -0.0063(11) 0.0102(11)
N2P 0.0267(8) 0.0274(9) 0.0284(9) -0.0072(8) 0.0040(7) 0.0033(8)
C3P 0.0245(10) 0.0283(11) 0.0267(10) -0.0006(9) 0.0056(8) 0.0017(8)
C4P 0.0379(12) 0.0304(12) 0.0264(10) -0.0054(9) 0.0024(9) 0.0086(9)
C5P 0.0517(16) 0.067(2) 0.0285(12) -0.0045(13) 0.0042(11) -0.0014(14)
C6P 0.093(3) 0.093(3) 0.0257(13) -0.0020(16) 0.0055(15) -0.003(2)
C7P 0.088(3) 0.079(3) 0.0328(15) -0.0060(16) -0.0155(16) 0.028(2)
C8P 0.0556(19) 0.100(3) 0.0486(17) -0.0085(19) -0.0070(15) 0.0405(19)
C9P 0.0395(14) 0.076(2) 0.0375(14) -0.0050(14) 0.0030(11) 0.0218(14)
C10P 0.0246(10) 0.0217(10) 0.0257(10) 0.0003(8) 0.0063(8) 0.0012(8)
C11P 0.0346(11) 0.0232(11) 0.0261(10) 0.0030(9) 0.0057(8) 0.0019(9)
C12P 0.0377(12) 0.0174(10) 0.0329(11) 0.0025(9) 0.0078(9) 0.0044(8)
C13P 0.0297(10) 0.0181(9) 0.0299(10) -0.0020(8) 0.0096(9) 0.0007(8)
C14P 0.0298(10) 0.0191(9) 0.0246(10) 0.0006(8) 0.0080(8) 0.0022(8)
C15P 0.0225(9) 0.0181(9) 0.0274(10) -0.0001(8) 0.0088(8) 0.0020(7)
O16P 0.0354(8) 0.0188(7) 0.0257(7) 0.0007(6) 0.0109(6) 0.0069(6)
O18P 0.067(2) 0.081(3) 0.0325(17) 0.0079(17) 0.0205(16) 0.029(2)
O19P 0.0525(10) 0.0174(7) 0.0298(8) -0.0012(6) 0.0154(7) 0.0067(7)
N1A 0.093(4) 0.148(6) 0.229(8) 0.112(5) 0.026(4) 0.013(4)
C1A 0.110(5) 0.284(12) 0.209(9) -0.026(9) 0.040(6) -0.070(7)
C2A 0.045(2) 0.112(5) 0.098(4) 0.049(3) -0.004(2) -0.019(3)
C1B 0.073(3) 0.115(4) 0.161(5) -0.049(4) -0.004(3) 0.000(3)
N1B 0.126(11) 0.135(16) 0.115(11) -0.022(10) 0.058(9) 0.078(10)
C2B 0.145(19) 0.082(14) 0.24(3) -0.055(14) 0.061(17) -0.049(15)
O1W 0.1151(18) 0.0247(9) 0.0270(9) -0.0011(7) 0.0109(10) -0.0112(11)
O2W 0.0890(15) 0.0193(8) 0.0655(13) 0.0016(9) 0.0547(12) 0.0011(9)
N1C 0.176(10) 0.184(16) 0.058(4) -0.006(6) -0.008(6) 0.128(10)
C2C 0.140(11) 0.090(8) 0.063(5) -0.041(5) -0.042(6) 0.062(7)

loop_
_atom_type_symbol
_atom_type_description
_atom_type_scat_dispersion_real
_atom_type_scat_dispersion_imag
_atom_type_scat_source
C C 0.0033 0.0016 'International Tables Vol C Tables 4.2.6.8 and 6.1.1.4'
H H 0.0000 0.0000 'International Tables Vol C Tables 4.2.6.8 and 6.1.1.4'
N N 0.0061 0.0033 'International Tables Vol C Tables 4.2.6.8 and 6.1.1.4'
Ni Ni 0.3393 1.1124 'International Tables Vol C Tables 4.2.6.8 and 6.1.1.4'
O O 0.0106 0.0060 'International Tables Vol C Tables 4.2.6.8 and 6.1.1.4'

loop_
_geom_angle_atom_site_label_1
_geom_angle_atom_site_label_2
_geom_angle_atom_site_label_3
_geom_angle
_geom_angle_site_symmetry_1
_geom_angle_site_symmetry_3
_geom_angle_publ_flag
N2 Ni1 N2P 92.65(8) . . ?
O16 Ni1 N2 93.21(7) . . ?
O16 Ni1 N2P 170.15(7) . . ?
O16P Ni1 N2 171.28(7) . . ?
O16P Ni1 O16 83.02(6) . . ?
O16P Ni1 N2P 92.22(7) . . ?
H1A C1 H1B 108.0 . . ?
N2 C1 H1A 109.5 . . ?
N2 C1 H1B 109.5 . . ?
N2 C1 C16 110.9(2) . . ?
C16 C1 H1A 109.5 . . ?
C16 C1 H1B 109.5 . . ?
C1 N2 Ni1 113.47(14) . . ?
C3 N2 Ni1 126.67(15) . . ?
C3 N2 C1 119.71(17) . . ?
N2 C3 C4 120.40(19) . . ?
N2 C3 C10 123.22(18) . . ?
C10 C3 C4 116.37(18) . . ?
C5 C4 C3 119.9(2) . . ?
C5 C4 C9 119.7(2) . . ?
C9 C4 C3 120.4(2) . . ?
C4 C5 H5 120.1 . . ?
C4 C5 C6 119.8(3) . . ?
C6 C5 H5 120.1 . . ?
C5 C6 H6 119.9 . . ?
C7 C6 C5 120.2(3) . . ?
C7 C6 H6 119.9 . . ?
C6 C7 H7 120.1 . . ?
C8 C7 C6 119.8(2) . . ?
C8 C7 H7 120.1 . . ?
C7 C8 H8 119.6 . . ?
C7 C8 C9 120.9(2) . . ?
C9 C8 H8 119.6 . . ?
C4 C9 H9 120.2 . . ?
C8 C9 C4 119.6(2) . . ?
C8 C9 H9 120.2 . . ?
C11 C10 C3 119.98(18) . . ?
C11 C10 C15 117.96(19) . . ?
C15 C10 C3 121.94(19) . . ?
C10 C11 H11 118.7 . . ?
C12 C11 C10 122.5(2) . . ?
C12 C11 H11 118.7 . . ?
C11 C12 H12 120.4 . . ?
C11 C12 C13 119.1(2) . . ?
C13 C12 H12 120.4 . . ?
C14 C13 C12 120.6(2) . . ?
O19 C13 C12 116.57(19) . . ?
O19 C13 C14 122.84(19) . . ?
C13 C14 H14 119.7 . . ?
C13 C14 C15 120.62(19) . . ?
C15 C14 H14 119.7 . . ?
C14 C15 C10 119.11(18) . . ?
O16 C15 C10 123.07(19) . . ?
O16 C15 C14 117.81(18) . . ?
C15 O16 Ni1 125.84(13) . . ?
C1 C16 H16 110.1 . . ?
C1 C16 H16A 109.0 . . ?
C1 C16 C1P 110.87(19) . . ?
O18 C16 C1 116.9(3) . . ?
O18 C16 H16 110.5 . . ?
O18 C16 C1P 97.6(3) . . ?
C1P C16 H16 110.3 . . ?
C1P C16 H16A 109.0 . . ?
O18P C16 C1 103.1(3) . . ?
O18P C16 H16A 108.9 . . ?
O18P C16 C1P 115.7(2) . . ?
C16 O18 H18 109.5 . . ?
C13 O19 H19 109.5 . . ?
C16 C1P H1PA 109.0 . . ?
C16 C1P H1PB 109.0 . . ?
H1PA C1P H1PB 107.8 . . ?
N2P C1P C16 112.9(2) . . ?
N2P C1P H1PA 109.0 . . ?
N2P C1P H1PB 109.0 . . ?
C1P N2P Ni1 112.05(15) . . ?
C3P N2P Ni1 127.06(15) . . ?
C3P N2P C1P 120.17(19) . . ?
N2P C3P C4P 120.50(19) . . ?
N2P C3P C10P 122.45(19) . . ?
C10P C3P C4P 116.93(19) . . ?
C5P C4P C3P 120.3(2) . . ?
C5P C4P C9P 118.8(2) . . ?
C9P C4P C3P 120.9(2) . . ?
C4P C5P H5P 120.1 . . ?
C4P C5P C6P 119.9(3) . . ?
C6P C5P H5P 120.1 . . ?
C5P C6P H6P 119.7 . . ?
C7P C6P C5P 120.6(3) . . ?
C7P C6P H6P 119.7 . . ?
C6P C7P H7P 120.3 . . ?
C8P C7P C6P 119.5(3) . . ?
C8P C7P H7P 120.3 . . ?
C7P C8P H8P 119.6 . . ?
C7P C8P C9P 120.8(3) . . ?
C9P C8P H8P 119.6 . . ?
C4P C9P H9P 119.8 . . ?
C8P C9P C4P 120.5(3) . . ?
C8P C9P H9P 119.8 . . ?
C11P C10P C3P 120.96(19) . . ?
C15P C10P C3P 121.00(19) . . ?
C15P C10P C11P 117.56(18) . . ?
C10P C11P H11P 118.7 . . ?
C12P C11P C10P 122.5(2) . . ?
C12P C11P H11P 118.7 . . ?
C11P C12P H12P 120.7 . . ?
C11P C12P C13P 118.54(19) . . ?
C13P C12P H12P 120.7 . . ?
C14P C13P C12P 121.08(19) . . ?
O19P C13P C12P 117.21(19) . . ?
O19P C13P C14P 121.71(19) . . ?
C13P C14P H14P 119.8 . . ?
C13P C14P C15P 120.33(19) . . ?
C15P C14P H14P 119.8 . . ?
C14P C15P C10P 119.76(18) . . ?
O16P C15P C10P 123.43(18) . . ?
O16P C15P C14P 116.75(18) . . ?
C15P O16P Ni1 126.69(13) . . ?
C16 O18P H18P 109.5 . . ?
C13P O19P H19P 109.5 . . ?
H1AA C1A H1AB 109.5 . . ?
H1AA C1A H1AC 109.5 . . ?
H1AB C1A H1AC 109.5 . . ?
C2A C1A H1AA 109.5 . . ?
C2A C1A H1AB 109.5 . . ?
C2A C1A H1AC 109.5 . . ?
N1A C2A C1A 175.2(7) . . ?
H1BA C1B H1BB 109.5 . . ?
H1BA C1B H1BC 109.5 . . ?
H1BB C1B H1BC 109.5 . . ?
H1BD C1B H1BE 109.5 . . ?
H1BD C1B H1BF 109.5 . . ?
H1BE C1B H1BF 109.5 . . ?
C2B C1B H1BA 109.5 . . ?
C2B C1B H1BB 109.5 . . ?
C2B C1B H1BC 109.5 . . ?
C2C C1B H1BD 109.5 . . ?
C2C C1B H1BE 109.5 . . ?
C2C C1B H1BF 109.5 . . ?
N1B C2B C1B 165.3(19) . . ?
H1WA O1W H1WB 109.4 . . ?
H2WA O2W H2WB 109.3 . . ?
N1C C2C C1B 169.2(12) . . ?

loop_
_geom_bond_atom_site_label_1
_geom_bond_atom_site_label_2
_geom_bond_distance
_geom_bond_site_symmetry_2
_geom_bond_publ_flag
Ni1 N2 1.8837(17) . ?
Ni1 O16 1.8487(14) . ?
Ni1 N2P 1.8873(18) . ?
Ni1 O16P 1.8360(14) . ?
C1 H1A 0.9900 . ?
C1 H1B 0.9900 . ?
C1 N2 1.475(3) . ?
C1 C16 1.517(4) . ?
N2 C3 1.301(3) . ?
C3 C4 1.504(3) . ?
C3 C10 1.443(3) . ?
C4 C5 1.381(4) . ?
C4 C9 1.388(3) . ?
C5 H5 0.9500 . ?
C5 C6 1.393(3) . ?
C6 H6 0.9500 . ?
C6 C7 1.379(4) . ?
C7 H7 0.9500 . ?
C7 C8 1.364(4) . ?
C8 H8 0.9500 . ?
C8 C9 1.388(3) . ?
C9 H9 0.9500 . ?
C10 C11 1.415(3) . ?
C10 C15 1.422(3) . ?
C11 H11 0.9500 . ?
C11 C12 1.362(3) . ?
C12 H12 0.9500 . ?
C12 C13 1.399(3) . ?
C13 C14 1.387(3) . ?
C13 O19 1.355(3) . ?
C14 H14 0.9500 . ?
C14 C15 1.406(3) . ?
C15 O16 1.322(2) . ?
C16 H16 0.9798 . ?
C16 H16A 0.9798 . ?
C16 O18 1.490(6) . ?
C16 C1P 1.521(4) . ?
C16 O18P 1.478(4) . ?
O18 H18 0.8400 . ?
O19 H19 0.8400 . ?
C1P H1PA 0.9900 . ?
C1P H1PB 0.9900 . ?
C1P N2P 1.477(3) . ?
N2P C3P 1.306(3) . ?
C3P C4P 1.502(3) . ?
C3P C10P 1.448(3) . ?
C4P C5P 1.385(4) . ?
C4P C9P 1.387(3) . ?
C5P H5P 0.9500 . ?
C5P C6P 1.397(4) . ?
C6P H6P 0.9500 . ?
C6P C7P 1.370(5) . ?
C7P H7P 0.9500 . ?
C7P C8P 1.367(5) . ?
C8P H8P 0.9500 . ?
C8P C9P 1.383(4) . ?
C9P H9P 0.9500 . ?
C10P C11P 1.418(3) . ?
C10P C15P 1.415(3) . ?
C11P H11P 0.9500 . ?
C11P C12P 1.371(3) . ?
C12P H12P 0.9500 . ?
C12P C13P 1.404(3) . ?
C13P C14P 1.378(3) . ?
C13P O19P 1.365(2) . ?
C14P H14P 0.9500 . ?
C14P C15P 1.405(3) . ?
C15P O16P 1.322(2) . ?
O18P H18P 0.8400 . ?
O19P H19P 0.8400 . ?
N1A C2A 1.117(6) . ?
C1A H1AA 0.9800 . ?
C1A H1AB 0.9800 . ?
C1A H1AC 0.9800 . ?
C1A C2A 1.471(7) . ?
C1B H1BA 0.9800 . ?
C1B H1BB 0.9800 . ?
C1B H1BC 0.9800 . ?
C1B H1BD 0.9800 . ?
C1B H1BE 0.9800 . ?
C1B H1BF 0.9800 . ?
C1B C2B 1.464(9) . ?
C1B C2C 1.508(8) . ?
N1B C2B 1.155(9) . ?
O1W H1WA 0.8503 . ?
O1W H1WB 0.8500 . ?
O2W H2WA 0.8515 . ?
O2W H2WB 0.8505 . ?
N1C C2C 1.183(9) . ?

loop_
_geom_hbond_atom_site_label_D
_geom_hbond_atom_site_label_H
_geom_hbond_atom_site_label_A
_geom_hbond_distance_DH
_geom_hbond_distance_HA
_geom_hbond_distance_DA
_geom_hbond_angle_DHA
_geom_hbond_site_symmetry_A
_geom_hbond_publ_flag
O19 H19 O2W 0.84 1.73 2.559(2) 170.2 3_666 yes
O19P H19P O1W 0.84 1.79 2.618(2) 168.0 3_676 yes
O1W H1WA O16 0.85 2.02 2.859(2) 166.9 . yes
O2W H2WA O16P 0.85 1.83 2.666(2) 164.9 . yes
O2W H2WB O19P 0.85 1.87 2.712(2) 170.9 1_545 yes

loop_
_geom_torsion_atom_site_label_1
_geom_torsion_atom_site_label_2
_geom_torsion_atom_site_label_3
_geom_torsion_atom_site_label_4
_geom_torsion
_geom_torsion_site_symmetry_1
_geom_torsion_site_symmetry_2
_geom_torsion_site_symmetry_3
_geom_torsion_site_symmetry_4
_geom_torsion_publ_flag
Ni1 N2 C3 C4 178.84(15) . . . . ?
Ni1 N2 C3 C10 -2.0(3) . . . . ?
Ni1 N2P C3P C4P -179.01(16) . . . . ?
Ni1 N2P C3P C10P -3.2(3) . . . . ?
C1 N2 C3 C4 -5.8(3) . . . . ?
C1 N2 C3 C10 173.4(2) . . . . ?
C1 C16 C1P N2P 31.1(3) . . . . ?
N2 Ni1 O16 C15 -26.85(16) . . . . ?
N2 Ni1 N2P C1P 37.60(17) . . . . ?
N2 Ni1 N2P C3P -152.18(19) . . . . ?
N2 C1 C16 O18 -67.8(4) . . . . ?
N2 C1 C16 C1P 42.9(3) . . . . ?
N2 C1 C16 O18P 167.3(2) . . . . ?
N2 C3 C4 C5 -87.8(3) . . . . ?
N2 C3 C4 C9 94.2(3) . . . . ?
N2 C3 C10 C11 171.6(2) . . . . ?
N2 C3 C10 C15 -12.3(3) . . . . ?
C3 C4 C5 C6 -179.0(3) . . . . ?
C3 C4 C9 C8 -179.7(2) . . . . ?
C3 C10 C11 C12 177.4(2) . . . . ?
C3 C10 C15 C14 -176.30(19) . . . . ?
C3 C10 C15 O16 2.6(3) . . . . ?
C4 C3 C10 C11 -9.2(3) . . . . ?
C4 C3 C10 C15 166.91(19) . . . . ?
C4 C5 C6 C7 -1.0(5) . . . . ?
C5 C4 C9 C8 2.3(4) . . . . ?
C5 C6 C7 C8 1.5(5) . . . . ?
C6 C7 C8 C9 -0.1(4) . . . . ?
C7 C8 C9 C4 -1.8(4) . . . . ?
C9 C4 C5 C6 -0.9(4) . . . . ?
C10 C3 C4 C5 93.0(3) . . . . ?
C10 C3 C4 C9 -85.1(3) . . . . ?
C10 C11 C12 C13 -0.1(4) . . . . ?
C10 C15 O16 Ni1 21.0(3) . . . . ?
C11 C10 C15 C14 -0.2(3) . . . . ?
C11 C10 C15 O16 178.70(19) . . . . ?
C11 C12 C13 C14 -2.0(4) . . . . ?
C11 C12 C13 O19 176.9(2) . . . . ?
C12 C13 C14 C15 3.0(3) . . . . ?
C13 C14 C15 C10 -1.9(3) . . . . ?
C13 C14 C15 O16 179.19(18) . . . . ?
C14 C15 O16 Ni1 -160.17(14) . . . . ?
C15 C10 C11 C12 1.2(3) . . . . ?
O16 Ni1 N2 C1 -158.09(16) . . . . ?
O16 Ni1 N2 C3 17.52(19) . . . . ?
O16 Ni1 O16P C15P 161.63(17) . . . . ?
C16 C1 N2 Ni1 -74.9(2) . . . . ?
C16 C1 N2 C3 109.2(2) . . . . ?
C16 C1P N2P Ni1 -73.8(2) . . . . ?
C16 C1P N2P C3P 115.2(2) . . . . ?
O18 C16 C1P N2P 153.7(3) . . . . ?
O19 C13 C14 C15 -175.8(2) . . . . ?
C1P N2P C3P C4P -9.5(3) . . . . ?
C1P N2P C3P C10P 166.3(2) . . . . ?
N2P Ni1 N2 C1 29.83(16) . . . . ?
N2P Ni1 N2 C3 -154.56(18) . . . . ?
N2P Ni1 O16P C15P -27.02(17) . . . . ?
N2P C3P C4P C5P -74.1(3) . . . . ?
N2P C3P C4P C9P 107.5(3) . . . . ?
N2P C3P C10P C11P 171.5(2) . . . . ?
N2P C3P C10P C15P -16.6(3) . . . . ?
C3P C4P C5P C6P -177.4(3) . . . . ?
C3P C4P C9P C8P 178.8(3) . . . . ?
C3P C10P C11P C12P 169.3(2) . . . . ?
C3P C10P C15P C14P -167.04(19) . . . . ?
C3P C10P C15P O16P 10.2(3) . . . . ?
C4P C3P C10P C11P -12.5(3) . . . . ?
C4P C3P C10P C15P 159.3(2) . . . . ?
C4P C5P C6P C7P -2.3(5) . . . . ?
C5P C4P C9P C8P 0.4(5) . . . . ?
C5P C6P C7P C8P 2.1(6) . . . . ?
C6P C7P C8P C9P -0.6(6) . . . . ?
C7P C8P C9P C4P -0.6(6) . . . . ?
C9P C4P C5P C6P 1.0(4) . . . . ?
C10P C3P C4P C5P 109.8(3) . . . . ?
C10P C3P C4P C9P -68.5(3) . . . . ?
C10P C11P C12P C13P -1.3(3) . . . . ?
C10P C15P O16P Ni1 16.3(3) . . . . ?
C11P C10P C15P C14P 5.1(3) . . . . ?
C11P C10P C15P O16P -177.69(19) . . . . ?
C11P C12P C13P C14P 3.4(3) . . . . ?
C11P C12P C13P O19P -176.5(2) . . . . ?
C12P C13P C14P C15P -1.1(3) . . . . ?
C13P C14P C15P C10P -3.2(3) . . . . ?
C13P C14P C15P O16P 179.37(19) . . . . ?
C14P C15P O16P Ni1 -166.42(14) . . . . ?
C15P C10P C11P C12P -2.9(3) . . . . ?
O16P Ni1 O16 C15 161.04(16) . . . . ?
O16P Ni1 N2P C1P -149.63(16) . . . . ?
O16P Ni1 N2P C3P 20.58(19) . . . . ?
O18P C16 C1P N2P -85.9(3) . . . . ?
O19P C13P C14P C15P 178.78(19) . . . . ?
